data_2214679
loop_
_publ_author_name
'Yu, Hai-Jun'
'Li, Jiang-Sheng'

_publ_section_title
;
 4-Nitro-<i>N</i>-(4-pyridyl)benzenesulfonamide
;
_journal_coeditor_code HB2464
_journal_issue 8
_journal_name_full 'Acta Crystallographica Section E'
_journal_page_first o3399
_journal_page_last o3399
_journal_paper_doi 10.1107/S1600536807032096
_journal_volume 63
_journal_year 2007
_chemical_formula_iupac 'C11 H9 N3 O4 S'
_chemical_formula_moiety 'C11 H9 N3 O4 S'
_chemical_formula_sum 'C11 H9 N3 O4 S'
_chemical_formula_weight 279.27
_chemical_name_systematic
;
4-Nitro-N-(4-pyridyl)benzenesulfonamide
;
_space_group_IT_number 14
_symmetry_cell_setting monoclinic
_symmetry_space_group_name_Hall '-P 2ybc'
_symmetry_space_group_name_H-M 'P 1 21/c 1'
_atom_sites_solution_hydrogens mixed
_atom_sites_solution_primary direct
_atom_sites_solution_secondary difmap
_cell_angle_alpha 90.00
_cell_angle_beta 115.34(3)
_cell_angle_gamma 90.00
_cell_formula_units_Z 4
_cell_length_a 13.978(3)
_cell_length_b 7.5376(15)
_cell_length_c 12.176(2)
_cell_measurement_reflns_used 1893
_cell_measurement_temperature 113(2)
_cell_measurement_theta_max 25.0
_cell_measurement_theta_min 3.1
_cell_volume 1159.4(5)
_computing_cell_refinement CrystalClear
_computing_data_collection 'CrystalClear (Rigaku/MSC, 2005)'
_computing_data_reduction CrystalClear
_computing_molecular_graphics 'SHELXTL (Bruker, 1997)'
_computing_publication_material 'CrystalStructure (Rigaku/MSC, 2005)'
_computing_structure_refinement 'SHELXL97 (Sheldrick, 1997)'
_computing_structure_solution 'SHELXS97 (Sheldrick, 1997)'
_diffrn_ambient_temperature 113(2)
_diffrn_detector_area_resol_mean 7.31
_diffrn_measured_fraction_theta_full 0.994
_diffrn_measured_fraction_theta_max 0.994
_diffrn_measurement_device_type 'Rigaku Saturn'
_diffrn_measurement_method \w
_diffrn_radiation_monochromator graphite
_diffrn_radiation_source 'fine-focus sealed tube'
_diffrn_radiation_type MoK\a
_diffrn_radiation_wavelength 0.71073
_diffrn_reflns_av_R_equivalents 0.0495
_diffrn_reflns_av_sigmaI/netI 0.0452
_diffrn_reflns_limit_h_max 17
_diffrn_reflns_limit_h_min -17
_diffrn_reflns_limit_k_max 9
_diffrn_reflns_limit_k_min -9
_diffrn_reflns_limit_l_max 15
_diffrn_reflns_limit_l_min -13
_diffrn_reflns_number 9190
_diffrn_reflns_theta_full 25.99
_diffrn_reflns_theta_max 25.99
_diffrn_reflns_theta_min 1.61
_exptl_absorpt_coefficient_mu 0.294
_exptl_absorpt_correction_T_max 0.966
_exptl_absorpt_correction_T_min 0.954
_exptl_absorpt_correction_type multi-scan
_exptl_absorpt_process_details '(CrystalClear; Rigaku/MSC, 2005)'
_exptl_crystal_colour yellow
_exptl_crystal_density_diffrn 1.600
_exptl_crystal_density_method 'not measured'
_exptl_crystal_description block
_exptl_crystal_F_000 576
_exptl_crystal_size_max 0.16
_exptl_crystal_size_mid 0.14
_exptl_crystal_size_min 0.12
_refine_diff_density_max 0.459
_refine_diff_density_min -0.650
_refine_ls_extinction_method none
_refine_ls_goodness_of_fit_ref 1.179
_refine_ls_hydrogen_treatment constr
_refine_ls_matrix_type full
_refine_ls_number_parameters 173
_refine_ls_number_reflns 2262
_refine_ls_number_restraints 0
_refine_ls_restrained_S_all 1.179
_refine_ls_R_factor_all 0.0608
_refine_ls_R_factor_gt 0.0458
_refine_ls_shift/su_max 0.002
_refine_ls_shift/su_mean 0.000
_refine_ls_structure_factor_coef Fsqd
_refine_ls_weighting_details 'calc w=1/[\s^2^(Fo^2^)+(0.1054P)^2^] where P=(Fo^2^+2Fc^2^)/3'
_refine_ls_weighting_scheme calc
_refine_ls_wR_factor_gt 0.1285
_refine_ls_wR_factor_ref 0.1757
_reflns_number_gt 1889
_reflns_number_total 2262
_reflns_threshold_expression I>2\s(I)
_cod_data_source_file hb2464.cif
_cod_data_source_block I
_cod_depositor_comments
;
The following automatic conversions were performed:

'_atom_sites_solution_hydrogens' value 'difmap and geom' was changed
to 'mixed'.

Automatic conversion script
Id: cif_fix_values 6452 2018-10-05 10:23:21Z andrius 
;
_cod_original_cell_volume 1159.4(4)
_cod_original_sg_symbol_H-M 'P 21/c'
_cod_database_code 2214679
_cod_database_fobs_code 2214679

loop_
_symmetry_equiv_pos_as_xyz
'x, y, z'
'-x, y+1/2, -z+1/2'
'-x, -y, -z'
'x, -y-1/2, z-1/2'

loop_
_atom_site_type_symbol
_atom_site_label
_atom_site_fract_x
_atom_site_fract_y
_atom_site_fract_z
_atom_site_U_iso_or_equiv
_atom_site_adp_type
_atom_site_calc_flag
_atom_site_refinement_flags
_atom_site_occupancy
S S1 0.16805(5) 0.66565(9) 0.10514(6) 0.0152(3) Uani d . 1
O O1 0.17183(16) 0.6925(2) 0.22344(19) 0.0202(5) Uani d . 1
O O2 0.11008(16) 0.7935(2) 0.01426(18) 0.0185(5) Uani d . 1
O O3 0.68036(19) 0.5905(4) 0.2563(3) 0.0529(9) Uani d . 1
O O4 0.63460(19) 0.7324(4) 0.0894(3) 0.0476(8) Uani d . 1
N N1 0.13602(18) 0.4652(3) 0.0713(2) 0.0148(5) Uani d . 1
N N2 0.11262(18) 0.2208(3) -0.2411(2) 0.0150(5) Uani d . 1
H H2A 0.1072 0.1577 -0.3077 0.018 Uiso d R 1
N N3 0.6147(2) 0.6614(4) 0.1659(3) 0.0351(8) Uani d . 1
C C1 0.1198(2) 0.1267(4) -0.1438(2) 0.0159(6) Uani d . 1
H H1 0.1211 0.0008 -0.1462 0.019 Uiso calc R 1
C C2 0.1250(2) 0.2084(4) -0.0440(3) 0.0167(6) Uani d . 1
H H2 0.1292 0.1392 0.0231 0.020 Uiso calc R 1
C C3 0.1245(2) 0.3942(4) -0.0360(3) 0.0142(6) Uani d . 1
C C4 0.1143(2) 0.4876(4) -0.1408(3) 0.0163(6) Uani d . 1
H H4 0.1110 0.6135 -0.1421 0.020 Uiso calc R 1
C C5 0.1091(2) 0.3984(4) -0.2388(3) 0.0163(6) Uani d . 1
H H5 0.1028 0.4632 -0.3085 0.020 Uiso calc R 1
C C6 0.3010(2) 0.6735(3) 0.1231(3) 0.0159(6) Uani d . 1
C C7 0.3796(2) 0.6078(4) 0.2301(3) 0.0251(7) Uani d . 1
H H7 0.3625 0.5661 0.2932 0.030 Uiso calc R 1
C C8 0.4834(3) 0.6038(4) 0.2442(3) 0.0295(8) Uani d . 1
H H8 0.5384 0.5597 0.3169 0.035 Uiso calc R 1
C C9 0.5048(2) 0.6640(4) 0.1521(3) 0.0239(7) Uani d . 1
C C10 0.4278(2) 0.7273(4) 0.0444(3) 0.0264(7) Uani d . 1
H H10 0.4456 0.7664 -0.0187 0.032 Uiso calc R 1
C C11 0.3243(2) 0.7329(4) 0.0300(3) 0.0236(7) Uani d . 1
H H11 0.2698 0.7771 -0.0431 0.028 Uiso calc R 1

loop_
_atom_site_aniso_label
_atom_site_aniso_U_11
_atom_site_aniso_U_22
_atom_site_aniso_U_33
_atom_site_aniso_U_12
_atom_site_aniso_U_13
_atom_site_aniso_U_23
S1 0.0197(4) 0.0117(4) 0.0171(5) -0.0007(2) 0.0107(3) -0.0005(3)
O1 0.0291(12) 0.0163(10) 0.0213(12) -0.0018(8) 0.0165(9) -0.0049(8)
O2 0.0224(11) 0.0125(9) 0.0222(12) 0.0026(8) 0.0111(9) 0.0029(8)
O3 0.0219(14) 0.067(2) 0.062(2) 0.0105(12) 0.0109(13) 0.0292(16)
O4 0.0268(13) 0.074(2) 0.0473(17) -0.0041(14) 0.0207(13) 0.0090(16)
N1 0.0216(12) 0.0114(11) 0.0166(13) -0.0014(9) 0.0133(10) -0.0031(9)
N2 0.0171(12) 0.0154(12) 0.0140(12) 0.0002(9) 0.0081(10) -0.0012(10)
N3 0.0210(15) 0.0327(16) 0.050(2) -0.0023(12) 0.0140(15) 0.0035(14)
C1 0.0161(14) 0.0119(13) 0.0198(16) -0.0013(10) 0.0076(12) -0.0023(11)
C2 0.0153(14) 0.0137(13) 0.0219(16) 0.0000(10) 0.0086(12) 0.0043(12)
C3 0.0109(13) 0.0150(13) 0.0162(15) -0.0005(10) 0.0054(11) 0.0007(11)
C4 0.0165(14) 0.0130(13) 0.0217(16) 0.0017(10) 0.0105(12) 0.0027(11)
C5 0.0168(14) 0.0165(14) 0.0173(15) 0.0007(11) 0.0089(12) 0.0012(12)
C6 0.0203(15) 0.0129(13) 0.0157(15) -0.0022(10) 0.0088(12) -0.0030(11)
C7 0.0274(17) 0.0270(16) 0.0202(16) -0.0018(13) 0.0097(13) 0.0054(14)
C8 0.0206(16) 0.0281(17) 0.0329(19) -0.0011(13) 0.0049(14) 0.0087(15)
C9 0.0163(16) 0.0236(16) 0.0308(19) -0.0031(12) 0.0090(14) -0.0024(13)
C10 0.0271(17) 0.0342(18) 0.0204(17) -0.0049(14) 0.0126(14) 0.0042(14)
C11 0.0196(15) 0.0300(17) 0.0202(16) -0.0010(13) 0.0077(13) 0.0036(14)

loop_
_atom_type_symbol
_atom_type_description
_atom_type_scat_dispersion_real
_atom_type_scat_dispersion_imag
_atom_type_scat_source
C C 0.0033 0.0016 'International Tables Vol C Tables 4.2.6.8 and 6.1.1.4'
H H 0.0000 0.0000 'International Tables Vol C Tables 4.2.6.8 and 6.1.1.4'
N N 0.0061 0.0033 'International Tables Vol C Tables 4.2.6.8 and 6.1.1.4'
O O 0.0106 0.0060 'International Tables Vol C Tables 4.2.6.8 and 6.1.1.4'
S S 0.1246 0.1234 'International Tables Vol C Tables 4.2.6.8 and 6.1.1.4'

loop_
_geom_angle_atom_site_label_1
_geom_angle_atom_site_label_2
_geom_angle_atom_site_label_3
_geom_angle
_geom_angle_publ_flag
O2 S1 O1 116.62(12) ?
O2 S1 N1 116.06(12) ?
O1 S1 N1 106.36(12) ?
O2 S1 C6 106.82(13) ?
O1 S1 C6 106.57(14) ?
N1 S1 C6 103.20(12) ?
C3 N1 S1 122.2(2) n
C5 N2 C1 119.8(2) ?
C5 N2 H2A 123.3 ?
C1 N2 H2A 116.9 ?
O4 N3 O3 124.1(3) ?
O4 N3 C9 118.7(3) ?
O3 N3 C9 117.2(3) ?
C2 C1 N2 120.8(3) ?
C2 C1 H1 119.6 ?
N2 C1 H1 119.6 ?
C1 C2 C3 121.5(3) ?
C1 C2 H2 119.2 ?
C3 C2 H2 119.2 ?
N1 C3 C2 117.3(2) ?
N1 C3 C4 126.8(3) ?
C2 C3 C4 115.9(3) ?
C5 C4 C3 120.0(3) ?
C5 C4 H4 120.0 ?
C3 C4 H4 120.0 ?
N2 C5 C4 122.0(3) ?
N2 C5 H5 119.0 ?
C4 C5 H5 119.0 ?
C11 C6 C7 121.1(3) ?
C11 C6 S1 120.8(2) ?
C7 C6 S1 118.0(2) ?
C8 C7 C6 119.3(3) ?
C8 C7 H7 120.3 ?
C6 C7 H7 120.3 ?
C9 C8 C7 118.7(3) ?
C9 C8 H8 120.7 ?
C7 C8 H8 120.7 ?
C8 C9 C10 122.9(3) ?
C8 C9 N3 119.3(3) ?
C10 C9 N3 117.7(3) ?
C9 C10 C11 118.7(3) ?
C9 C10 H10 120.6 ?
C11 C10 H10 120.6 ?
C6 C11 C10 119.2(3) ?
C6 C11 H11 120.4 ?
C10 C11 H11 120.4 ?

loop_
_geom_bond_atom_site_label_1
_geom_bond_atom_site_label_2
_geom_bond_distance
_geom_bond_publ_flag
S1 O2 1.429(2) ?
S1 O1 1.433(2) ?
S1 N1 1.580(2) n
S1 C6 1.776(3) ?
O3 N3 1.214(4) ?
O4 N3 1.206(4) ?
N1 C3 1.356(4) n
N2 C5 1.340(4) n
N2 C1 1.348(4) n
N2 H2A 0.9151 ?
N3 C9 1.472(4) ?
C1 C2 1.336(4) ?
C1 H1 0.9500 ?
C2 C3 1.404(4) ?
C2 H2 0.9500 ?
C3 C4 1.410(4) ?
C4 C5 1.345(4) ?
C4 H4 0.9500 ?
C5 H5 0.9500 ?
C6 C11 1.381(4) ?
C6 C7 1.388(4) ?
C7 C8 1.387(4) ?
C7 H7 0.9500 ?
C8 C9 1.357(5) ?
C8 H8 0.9500 ?
C9 C10 1.377(4) ?
C10 C11 1.382(4) ?
C10 H10 0.9500 ?
C11 H11 0.9500 ?

loop_
_geom_hbond_atom_site_label_D
_geom_hbond_atom_site_label_H
_geom_hbond_atom_site_label_A
_geom_hbond_site_symmetry_A
_geom_hbond_distance_DH
_geom_hbond_distance_HA
_geom_hbond_distance_DA
_geom_hbond_angle_DHA
N2 H2A N1 4_565 0.92 1.92 2.816(3) 165

loop_
_geom_torsion_atom_site_label_1
_geom_torsion_atom_site_label_2
_geom_torsion_atom_site_label_3
_geom_torsion_atom_site_label_4
_geom_torsion
_geom_torsion_publ_flag
O2 S1 N1 C3 48.1(3) ?
O1 S1 N1 C3 179.6(2) ?
C6 S1 N1 C3 -68.4(2) ?
C5 N2 C1 C2 -1.0(4) ?
N2 C1 C2 C3 -0.7(4) ?
S1 N1 C3 C2 162.8(2) n
S1 N1 C3 C4 -15.6(4) n
C1 C2 C3 N1 -176.4(2) n
C1 C2 C3 C4 2.2(4) ?
N1 C3 C4 C5 176.4(3) ?
C2 C3 C4 C5 -2.1(4) ?
C1 N2 C5 C4 1.1(4) ?
C3 C4 C5 N2 0.5(4) ?
O2 S1 C6 C11 -24.7(3) ?
O1 S1 C6 C11 -150.0(2) ?
N1 S1 C6 C11 98.2(2) ?
O2 S1 C6 C7 159.3(2) ?
O1 S1 C6 C7 34.0(3) ?
N1 S1 C6 C7 -77.8(3) ?
C11 C6 C7 C8 0.7(5) ?
S1 C6 C7 C8 176.7(2) ?
C6 C7 C8 C9 -0.2(5) ?
C7 C8 C9 C10 -0.8(5) ?
C7 C8 C9 N3 179.7(3) ?
O4 N3 C9 C8 -172.1(3) ?
O3 N3 C9 C8 6.1(4) ?
O4 N3 C9 C10 8.3(5) ?
O3 N3 C9 C10 -173.5(3) ?
C8 C9 C10 C11 1.2(5) ?
N3 C9 C10 C11 -179.3(3) ?
C7 C6 C11 C10 -0.3(4) ?
S1 C6 C11 C10 -176.2(2) ?
C9 C10 C11 C6 -0.6(5) ?

loop_
_cod_related_entry_id
_cod_related_entry_database
_cod_related_entry_code
1 ChemSpider 663341
